data_7232615
loop_
_publ_author_name
'Zhang, Minxuan'
'Lu, Tianyu'
'Zhao, Yun'
'Xie, Guixian'
'Miao, Zhiwei'

_publ_section_title
;
 K3PO4-promoted domino reactions: diastereoselective synthesis of
 trans-2,3-dihydrobenzofurans from salicyl N-tert-butanesulfinyl imines
 and sulfur ylides
;
_journal_issue 21
_journal_name_full 'RSC Advances'
_journal_page_first 11978
_journal_paper_doi 10.1039/C9RA00309F
_journal_volume 9
_journal_year 2019
_chemical_formula_sum 'C19 H21 N O3 S'
_chemical_formula_weight 343.43
_chemical_name_systematic
; 
 ? 
;
_space_group_IT_number 19
_symmetry_space_group_name_Hall 'P 2ac 2ab'
_symmetry_space_group_name_H-M 'P 21 21 21'
_atom_sites_solution_hydrogens geom
_atom_sites_solution_primary direct
_atom_sites_solution_secondary difmap
_audit_block_doi 10.5517/ccdc.csd.cc1q4x81
_audit_creation_method SHELXL-97
_audit_update_record
;
2017-11-02 deposited with the CCDC.    2019-04-11 downloaded from the CCDC.
;
_cell_angle_alpha 90.00
_cell_angle_beta 90.00
_cell_angle_gamma 90.00
_cell_formula_units_Z 4
_cell_length_a 9.1621(2)
_cell_length_b 11.5165(2)
_cell_length_c 17.1645(4)
_cell_measurement_reflns_used 11917
_cell_measurement_temperature 133(2)
_cell_measurement_theta_max 31.0670
_cell_measurement_theta_min 2.1240
_cell_volume 1811.12(7)
_computing_cell_refinement 'CrystalClear-SM Expert 2.1 b42'
_computing_data_collection 'CrystalClear-SM Expert 2.1 b42 (Rigaku, 2015)'
_computing_data_reduction 'CrystalClear-SM Expert 2.1 b42'
_computing_molecular_graphics 'CrystalStructure 4.1'
_computing_publication_material 'CrystalStructure 4.1 (Rigaku, 2014)'
_computing_structure_refinement 'SHELXL-97 (Sheldrick, 1997)'
_computing_structure_solution 'SHELXS-97 (Sheldrick, 1990)'
_diffrn_ambient_temperature 133(2)
_diffrn_detector_area_resol_mean 5.814
_diffrn_measured_fraction_theta_full 0.915
_diffrn_measured_fraction_theta_max 0.915
_diffrn_measurement_device_type 'Rigaku XtaLAB P200'
_diffrn_measurement_method '\w and \f scans'
_diffrn_radiation_monochromator multilayer
_diffrn_radiation_source 'rotating anode'
_diffrn_radiation_type MoK\a
_diffrn_radiation_wavelength 0.71073
_diffrn_reflns_av_R_equivalents 0.0240
_diffrn_reflns_av_sigmaI/netI 0.0238
_diffrn_reflns_limit_h_max 12
_diffrn_reflns_limit_h_min -12
_diffrn_reflns_limit_k_max 15
_diffrn_reflns_limit_k_min -15
_diffrn_reflns_limit_l_max 23
_diffrn_reflns_limit_l_min -24
_diffrn_reflns_number 19767
_diffrn_reflns_theta_full 30.90
_diffrn_reflns_theta_max 30.90
_diffrn_reflns_theta_min 2.13
_diffrn_standards_decay_% 0
_diffrn_standards_interval_count 0
_diffrn_standards_interval_time 0
_diffrn_standards_number 0
_exptl_absorpt_coefficient_mu 0.195
_exptl_absorpt_correction_T_max 0.9770
_exptl_absorpt_correction_T_min 0.9621
_exptl_absorpt_correction_type multi-scan
_exptl_absorpt_process_details 'REQAB (Rigaku, 1998)'
_exptl_crystal_density_diffrn 1.260
_exptl_crystal_density_method 'not measured'
_exptl_crystal_F_000 728
_exptl_crystal_size_max 0.20
_exptl_crystal_size_mid 0.18
_exptl_crystal_size_min 0.12
_refine_diff_density_max 0.208
_refine_diff_density_min -0.218
_refine_diff_density_rms 0.039
_refine_ls_abs_structure_details 'Flack H D (1983), Acta Cryst. A39, 876-881'
_refine_ls_abs_structure_Flack -0.04(4)
_refine_ls_extinction_method none
_refine_ls_goodness_of_fit_ref 1.047
_refine_ls_hydrogen_treatment mixed
_refine_ls_matrix_type full
_refine_ls_number_parameters 223
_refine_ls_number_reflns 5059
_refine_ls_number_restraints 1
_refine_ls_restrained_S_all 1.047
_refine_ls_R_factor_all 0.0303
_refine_ls_R_factor_gt 0.0281
_refine_ls_shift/su_max 0.003
_refine_ls_shift/su_mean 0.000
_refine_ls_structure_factor_coef Fsqd
_refine_ls_weighting_details 'calc w=1/[\s^2^(Fo^2^)+(0.0386P)^2^+0.2127P] where P=(Fo^2^+2Fc^2^)/3'
_refine_ls_weighting_scheme calc
_refine_ls_wR_factor_gt 0.0701
_refine_ls_wR_factor_ref 0.0710
_reflns_number_gt 4788
_reflns_number_total 5059
_reflns_threshold_expression >2sigma(I)
_cod_data_source_file c9ra00309f2.cif
_cod_data_source_block m20170524d
_cod_original_cell_volume 1811.10(7)
_cod_database_code 7232615

loop_
_symmetry_equiv_pos_as_xyz
'x, y, z'
'-x+1/2, -y, z+1/2'
'-x, y+1/2, -z+1/2'
'x+1/2, -y+1/2, -z'

loop_
_atom_site_label
_atom_site_type_symbol
_atom_site_fract_x
_atom_site_fract_y
_atom_site_fract_z
_atom_site_U_iso_or_equiv
_atom_site_adp_type
_atom_site_occupancy
_atom_site_symmetry_multiplicity
_atom_site_calc_flag
_atom_site_refinement_flags
S1 S 0.92712(3) 1.08884(2) -0.041440(16) 0.01863(6) Uani 1 1 d .
N1 N 0.86083(11) 0.95770(8) -0.02018(5) 0.01774(18) Uani 1 1 d D
H1 H 0.7870(12) 0.9313(12) -0.0494(7) 0.021 Uiso 1 1 d D
O1 O 1.12694(10) 0.67304(7) 0.10390(5) 0.02648(19) Uani 1 1 d .
O2 O 0.89711(10) 0.66720(7) 0.00982(5) 0.02416(19) Uani 1 1 d .
O3 O 0.96444(10) 1.09993(8) -0.12542(5) 0.0293(2) Uani 1 1 d .
C1 C 1.18084(14) 0.82982(11) 0.22480(7) 0.0231(2) Uani 1 1 d .
H1A H 1.2461 0.7663 0.2187 0.028 Uiso 1 1 calc R
C2 C 1.20284(15) 0.90928(12) 0.28404(7) 0.0280(3) Uani 1 1 d .
H2 H 1.2826 0.9002 0.3188 0.034 Uiso 1 1 calc R
C3 C 1.10817(16) 1.00224(12) 0.29251(8) 0.0314(3) Uani 1 1 d .
H3 H 1.1232 1.0565 0.3334 0.038 Uiso 1 1 calc R
C4 C 0.99191(17) 1.01678(12) 0.24188(8) 0.0337(3) Uani 1 1 d .
H4 H 0.9279 1.0811 0.2478 0.040 Uiso 1 1 calc R
C5 C 0.96912(15) 0.93721(11) 0.18241(7) 0.0260(3) Uani 1 1 d .
H5 H 0.8896 0.9471 0.1475 0.031 Uiso 1 1 calc R
C6 C 1.06303(13) 0.84258(9) 0.17383(6) 0.0190(2) Uani 1 1 d .
C7 C 1.04417(13) 0.75525(9) 0.11056(6) 0.0189(2) Uani 1 1 d .
C8 C 0.92156(14) 0.77380(9) 0.05164(6) 0.0185(2) Uani 1 1 d .
H8 H 0.8302 0.7993 0.0786 0.022 Uiso 1 1 calc R
C9 C 0.97239(13) 0.86773(9) -0.00864(6) 0.0172(2) Uani 1 1 d .
H9 H 1.0645 0.9047 0.0103 0.021 Uiso 1 1 calc R
C10 C 1.00619(13) 0.79142(9) -0.07813(6) 0.0185(2) Uani 1 1 d .
C11 C 1.06863(15) 0.81773(10) -0.14943(7) 0.0239(2) Uani 1 1 d .
H11 H 1.0975 0.8949 -0.1616 0.029 Uiso 1 1 calc R
C12 C 1.08801(17) 0.72760(12) -0.20316(7) 0.0305(3) Uani 1 1 d .
H12 H 1.1318 0.7435 -0.2522 0.037 Uiso 1 1 calc R
C13 C 1.04404(15) 0.61561(12) -0.18565(7) 0.0310(3) Uani 1 1 d .
H13 H 1.0588 0.5556 -0.2228 0.037 Uiso 1 1 calc R
C14 C 0.97881(15) 0.58917(11) -0.11477(7) 0.0265(2) Uani 1 1 d .
H14 H 0.9472 0.5126 -0.1030 0.032 Uiso 1 1 calc R
C15 C 0.96182(13) 0.67916(10) -0.06194(6) 0.0206(2) Uani 1 1 d .
C16 C 0.75807(13) 1.17276(9) -0.02701(7) 0.0207(2) Uani 1 1 d .
C17 C 0.72181(14) 1.16753(11) 0.05972(7) 0.0254(3) Uani 1 1 d .
H17A H 0.6929 1.0883 0.0736 0.038 Uiso 1 1 calc R
H17B H 0.6414 1.2210 0.0711 0.038 Uiso 1 1 calc R
H17C H 0.8079 1.1900 0.0901 0.038 Uiso 1 1 calc R
C18 C 0.79761(15) 1.29724(10) -0.05132(8) 0.0282(3) Uani 1 1 d .
H18A H 0.7130 1.3480 -0.0437 0.042 Uiso 1 1 calc R
H18B H 0.8260 1.2981 -0.1064 0.042 Uiso 1 1 calc R
H18C H 0.8792 1.3251 -0.0194 0.042 Uiso 1 1 calc R
C19 C 0.63772(15) 1.12622(11) -0.07971(8) 0.0287(3) Uani 1 1 d .
H19A H 0.5558 1.1809 -0.0802 0.043 Uiso 1 1 calc R
H19B H 0.6043 1.0509 -0.0601 0.043 Uiso 1 1 calc R
H19C H 0.6756 1.1169 -0.1327 0.043 Uiso 1 1 calc R

loop_
_atom_site_aniso_label
_atom_site_aniso_U_11
_atom_site_aniso_U_22
_atom_site_aniso_U_33
_atom_site_aniso_U_23
_atom_site_aniso_U_13
_atom_site_aniso_U_12
S1 0.01704(12) 0.01399(11) 0.02486(12) 0.00076(9) 0.00205(11) -0.00115(10)
N1 0.0174(4) 0.0129(4) 0.0229(4) 0.0000(3) -0.0010(4) -0.0013(4)
O1 0.0305(5) 0.0204(4) 0.0285(4) -0.0008(3) 0.0023(4) 0.0074(4)
O2 0.0342(5) 0.0162(4) 0.0221(4) -0.0012(3) 0.0008(4) -0.0071(3)
O3 0.0329(5) 0.0263(4) 0.0287(4) 0.0064(3) 0.0121(4) 0.0049(4)
C1 0.0208(6) 0.0221(5) 0.0264(6) 0.0015(4) -0.0008(5) -0.0003(5)
C2 0.0244(6) 0.0333(6) 0.0261(6) -0.0007(5) -0.0042(5) -0.0030(6)
C3 0.0298(7) 0.0354(7) 0.0289(6) -0.0128(5) -0.0004(5) -0.0021(6)
C4 0.0330(7) 0.0323(7) 0.0357(7) -0.0137(5) -0.0005(6) 0.0087(6)
C5 0.0256(6) 0.0278(6) 0.0248(5) -0.0056(5) -0.0044(5) 0.0064(5)
C6 0.0199(5) 0.0194(5) 0.0176(5) 0.0000(4) 0.0017(4) 0.0002(4)
C7 0.0210(6) 0.0172(5) 0.0183(5) 0.0027(4) 0.0040(4) -0.0002(4)
C8 0.0225(5) 0.0150(4) 0.0179(5) -0.0002(4) 0.0019(5) -0.0021(4)
C9 0.0182(5) 0.0155(5) 0.0178(5) 0.0004(4) 0.0011(4) -0.0006(4)
C10 0.0178(5) 0.0187(5) 0.0191(5) -0.0019(4) 0.0002(4) 0.0029(4)
C11 0.0236(6) 0.0257(5) 0.0225(5) 0.0015(4) 0.0042(5) 0.0027(5)
C12 0.0316(7) 0.0396(7) 0.0204(5) -0.0042(5) 0.0042(5) 0.0075(6)
C13 0.0322(7) 0.0337(6) 0.0269(6) -0.0114(5) -0.0062(5) 0.0116(6)
C14 0.0308(6) 0.0189(5) 0.0297(6) -0.0044(5) -0.0083(5) 0.0043(5)
C15 0.0217(6) 0.0190(5) 0.0210(5) -0.0002(4) -0.0042(4) 0.0016(4)
C16 0.0182(5) 0.0158(5) 0.0280(6) -0.0007(4) 0.0005(4) 0.0016(4)
C17 0.0234(6) 0.0236(5) 0.0292(6) -0.0024(4) 0.0040(5) 0.0029(5)
C18 0.0275(7) 0.0172(5) 0.0400(7) 0.0032(5) 0.0037(6) 0.0024(5)
C19 0.0238(6) 0.0266(6) 0.0355(7) -0.0024(5) -0.0061(5) 0.0029(5)

loop_
_atom_type_symbol
_atom_type_description
_atom_type_scat_dispersion_real
_atom_type_scat_dispersion_imag
_atom_type_scat_source
C C 0.0033 0.0016 'International Tables Vol C Tables 4.2.6.8 and 6.1.1.4'
H H 0.0000 0.0000 'International Tables Vol C Tables 4.2.6.8 and 6.1.1.4'
N N 0.0061 0.0033 'International Tables Vol C Tables 4.2.6.8 and 6.1.1.4'
O O 0.0106 0.0060 'International Tables Vol C Tables 4.2.6.8 and 6.1.1.4'
S S 0.1246 0.1234 'International Tables Vol C Tables 4.2.6.8 and 6.1.1.4'

loop_
_geom_angle_atom_site_label_1
_geom_angle_atom_site_label_2
_geom_angle_atom_site_label_3
_geom_angle
O3 S1 N1 111.93(5)
O3 S1 C16 106.18(5)
N1 S1 C16 98.02(5)
C9 N1 S1 114.50(8)
C9 N1 H1 111.2(9)
S1 N1 H1 117.4(9)
C15 O2 C8 107.12(8)
C2 C1 C6 120.23(12)
C2 C1 H1A 119.9
C6 C1 H1A 119.9
C1 C2 C3 119.82(12)
C1 C2 H2 120.1
C3 C2 H2 120.1
C4 C3 C2 120.60(12)
C4 C3 H3 119.7
C2 C3 H3 119.7
C3 C4 C5 119.84(13)
C3 C4 H4 120.1
C5 C4 H4 120.1
C4 C5 C6 120.02(12)
C4 C5 H5 120.0
C6 C5 H5 120.0
C5 C6 C1 119.48(10)
C5 C6 C7 122.15(10)
C1 C6 C7 118.35(10)
O1 C7 C6 121.37(11)
O1 C7 C8 120.30(10)
C6 C7 C8 118.28(9)
O2 C8 C7 109.00(9)
O2 C8 C9 107.79(8)
C7 C8 C9 108.37(9)
O2 C8 H8 110.5
C7 C8 H8 110.5
C9 C8 H8 110.5
N1 C9 C10 116.47(9)
N1 C9 C8 111.65(9)
C10 C9 C8 100.38(8)
N1 C9 H9 109.3
C10 C9 H9 109.3
C8 C9 H9 109.3
C15 C10 C11 120.23(10)
C15 C10 C9 108.92(9)
C11 C10 C9 130.85(10)
C10 C11 C12 118.20(11)
C10 C11 H11 120.9
C12 C11 H11 120.9
C13 C12 C11 120.73(12)
C13 C12 H12 119.6
C11 C12 H12 119.6
C12 C13 C14 121.30(11)
C12 C13 H13 119.3
C14 C13 H13 119.3
C15 C14 C13 117.22(12)
C15 C14 H14 121.4
C13 C14 H14 121.4
O2 C15 C10 113.61(9)
O2 C15 C14 124.07(10)
C10 C15 C14 122.30(11)
C19 C16 C17 114.06(11)
C19 C16 C18 109.73(10)
C17 C16 C18 110.67(10)
C19 C16 S1 110.12(8)
C17 C16 S1 107.06(8)
C18 C16 S1 104.75(8)
C16 C17 H17A 109.5
C16 C17 H17B 109.5
H17A C17 H17B 109.5
C16 C17 H17C 109.5
H17A C17 H17C 109.5
H17B C17 H17C 109.5
C16 C18 H18A 109.5
C16 C18 H18B 109.5
H18A C18 H18B 109.5
C16 C18 H18C 109.5
H18A C18 H18C 109.5
H18B C18 H18C 109.5
C16 C19 H19A 109.5
C16 C19 H19B 109.5
H19A C19 H19B 109.5
C16 C19 H19C 109.5
H19A C19 H19C 109.5
H19B C19 H19C 109.5

loop_
_geom_bond_atom_site_label_1
_geom_bond_atom_site_label_2
_geom_bond_distance
S1 O3 1.4870(9)
S1 N1 1.6682(10)
S1 C16 1.8424(12)
N1 C9 1.4688(15)
N1 H1 0.895(8)
O1 C7 1.2184(14)
O2 C15 1.3738(14)
O2 C8 1.4397(12)
C1 C2 1.3828(17)
C1 C6 1.3971(17)
C1 H1A 0.9500
C2 C3 1.3855(19)
C2 H2 0.9500
C3 C4 1.385(2)
C3 H3 0.9500
C4 C5 1.3875(17)
C4 H4 0.9500
C5 C6 1.3963(16)
C5 H5 0.9500
C6 C7 1.4903(15)
C7 C8 1.5265(16)
C8 C9 1.5677(14)
C8 H8 1.0000
C9 C10 1.5135(15)
C9 H9 1.0000
C10 C15 1.3835(16)
C10 C11 1.3846(15)
C11 C12 1.3998(17)
C11 H11 0.9500
C12 C13 1.384(2)
C12 H12 0.9500
C13 C14 1.3892(19)
C13 H13 0.9500
C14 C15 1.3859(16)
C14 H14 0.9500
C16 C19 1.5236(17)
C16 C17 1.5263(16)
C16 C18 1.5364(16)
C17 H17A 0.9800
C17 H17B 0.9800
C17 H17C 0.9800
C18 H18A 0.9800
C18 H18B 0.9800
C18 H18C 0.9800
C19 H19A 0.9800
C19 H19B 0.9800
C19 H19C 0.9800

loop_
_geom_hbond_atom_site_label_D
_geom_hbond_atom_site_label_H
_geom_hbond_atom_site_label_A
_geom_hbond_distance_DH
_geom_hbond_distance_HA
_geom_hbond_distance_DA
_geom_hbond_angle_DHA
_geom_hbond_site_symmetry_A
N1 H1 O1 0.895(8) 2.114(9) 2.9873(13) 164.8(13) 4_465

loop_
_geom_torsion_atom_site_label_1
_geom_torsion_atom_site_label_2
_geom_torsion_atom_site_label_3
_geom_torsion_atom_site_label_4
_geom_torsion
O3 S1 N1 C9 81.58(8)
C16 S1 N1 C9 -167.32(8)
C6 C1 C2 C3 -0.42(19)
C1 C2 C3 C4 -0.3(2)
C2 C3 C4 C5 0.5(2)
C3 C4 C5 C6 0.2(2)
C4 C5 C6 C1 -0.91(18)
C4 C5 C6 C7 -179.45(12)
C2 C1 C6 C5 1.04(17)
C2 C1 C6 C7 179.63(11)
C5 C6 C7 O1 -179.90(11)
C1 C6 C7 O1 1.55(16)
C5 C6 C7 C8 2.60(16)
C1 C6 C7 C8 -175.95(10)
C15 O2 C8 C7 -102.43(10)
C15 O2 C8 C9 14.99(12)
O1 C7 C8 O2 17.90(14)
C6 C7 C8 O2 -164.57(9)
O1 C7 C8 C9 -99.15(12)
C6 C7 C8 C9 78.37(11)
S1 N1 C9 C10 -96.63(10)
S1 N1 C9 C8 148.90(7)
O2 C8 C9 N1 110.73(10)
C7 C8 C9 N1 -131.45(9)
O2 C8 C9 C10 -13.35(11)
C7 C8 C9 C10 104.48(10)
N1 C9 C10 C15 -113.47(11)
C8 C9 C10 C15 7.21(12)
N1 C9 C10 C11 65.80(17)
C8 C9 C10 C11 -173.52(13)
C15 C10 C11 C12 -1.38(19)
C9 C10 C11 C12 179.42(13)
C10 C11 C12 C13 0.8(2)
C11 C12 C13 C14 0.4(2)
C12 C13 C14 C15 -1.02(19)
C8 O2 C15 C10 -10.72(13)
C8 O2 C15 C14 170.84(11)
C11 C10 C15 O2 -177.73(11)
C9 C10 C15 O2 1.63(14)
C11 C10 C15 C14 0.74(18)
C9 C10 C15 C14 -179.90(11)
C13 C14 C15 O2 178.78(11)
C13 C14 C15 C10 0.47(18)
O3 S1 C16 C19 58.23(10)
N1 S1 C16 C19 -57.46(9)
O3 S1 C16 C17 -177.26(8)
N1 S1 C16 C17 67.05(8)
O3 S1 C16 C18 -59.69(9)
N1 S1 C16 C18 -175.39(8)
